data_8103293
loop_
_publ_author_name
'Mijit Alimjan'
'Jin-Ling Li'
'Zi-Wei Gao'
'Xiao-Li Ding'

_publ_contact_author
;
Ziwei Gao, Key Lab of Applied Surface and Colloid Chemsitry 
(Shaanxi Normal University), Ministry of Education, Xi'an, 
710062, P. R. China     
Shaanxi Normal University, Xi'an, 710062, China
;
_publ_section_title
;
 Crystal structure of triethylammonium 3,5-dihydroxybenzoate,
 [C6H16N][C7H5O4]
;
_journal_issue 1
_journal_name_full 'Zeitschrift f\"ur Kristallographie - New Crystal Structures'
_journal_page_first 39
_journal_volume 227
_journal_year 2012
_chemical_formula_moiety 'C6 H16 N, C7 H5 O4'
_chemical_formula_sum 'C13 H21 N O4'
_chemical_formula_weight 255.31
_chemical_name_common 'triethylamine benzoate salt'
_space_group_IT_number 61
_symmetry_cell_setting orthorhombic
_symmetry_space_group_name_Hall '-P 2ac 2ab'
_symmetry_space_group_name_H-M 'P b c a'
_atom_sites_solution_hydrogens geom
_atom_sites_solution_primary direct
_atom_sites_solution_secondary difmap
_audit_creation_method SHELXL-97
_cell_angle_alpha 90.00
_cell_angle_beta 90.00
_cell_angle_gamma 90.00
_cell_formula_units_Z 8
_cell_length_a 13.9041(16)
_cell_length_b 14.221(2)
_cell_length_c 14.6213(12)
_cell_measurement_reflns_used 1207
_cell_measurement_temperature 291(2)
_cell_measurement_theta_max 19.51
_cell_measurement_theta_min 2.47
_cell_volume 2891.1(6)
_computing_cell_refinement SMART
_computing_data_collection 'SMART(Bruker, 2000)'
_computing_data_reduction 'SAINT(Bruker, 2000)'
_computing_molecular_graphics SHELXTL
_computing_publication_material SHELXTL
_computing_structure_refinement SHELXTL
_computing_structure_solution 'SHELXTL(Bruker, 2000)'
_diffrn_ambient_temperature 291(2)
_diffrn_measured_fraction_theta_full 0.999
_diffrn_measured_fraction_theta_max 0.999
_diffrn_measurement_device_type 'Bruker Smart Apex CCD '
_diffrn_measurement_method 'phi and omega scans'
_diffrn_radiation_monochromator graphite
_diffrn_radiation_source 'sealed tube'
_diffrn_radiation_type MoK\a
_diffrn_radiation_wavelength 0.71073
_diffrn_reflns_av_R_equivalents 0.0701
_diffrn_reflns_av_sigmaI/netI 0.0684
_diffrn_reflns_limit_h_max 17
_diffrn_reflns_limit_h_min -16
_diffrn_reflns_limit_k_max 11
_diffrn_reflns_limit_k_min -17
_diffrn_reflns_limit_l_max 18
_diffrn_reflns_limit_l_min -17
_diffrn_reflns_number 14753
_diffrn_reflns_theta_full 26.00
_diffrn_reflns_theta_max 26.00
_diffrn_reflns_theta_min 2.48
_exptl_absorpt_coefficient_mu 0.086
_exptl_absorpt_correction_T_max 0.9829
_exptl_absorpt_correction_T_min 0.9762
_exptl_absorpt_correction_type multi-scan
_exptl_absorpt_process_details 'SADABS; Bruker, 2000'
_exptl_crystal_colour white
_exptl_crystal_density_diffrn 1.173
_exptl_crystal_density_method 'not measured'
_exptl_crystal_description block
_exptl_crystal_F_000 1104
_exptl_crystal_size_max 0.28
_exptl_crystal_size_mid 0.22
_exptl_crystal_size_min 0.20
_refine_diff_density_max 0.150
_refine_diff_density_min -0.163
_refine_diff_density_rms 0.038
_refine_ls_extinction_method none
_refine_ls_goodness_of_fit_ref 1.053
_refine_ls_hydrogen_treatment constr
_refine_ls_matrix_type full
_refine_ls_number_parameters 166
_refine_ls_number_reflns 2838
_refine_ls_number_restraints 0
_refine_ls_restrained_S_all 1.053
_refine_ls_R_factor_all 0.0851
_refine_ls_R_factor_gt 0.0544
_refine_ls_shift/su_max 0.000
_refine_ls_shift/su_mean 0.000
_refine_ls_structure_factor_coef Fsqd
_refine_ls_weighting_details 'calc w=1/[\s^2^(Fo^2^)+(0.03P)^2^] where P=(Fo^2^+2Fc^2^)/3'
_refine_ls_weighting_scheme calc
_refine_ls_wR_factor_gt 0.0886
_refine_ls_wR_factor_ref 0.0933
_reflns_number_gt 1673
_reflns_number_total 2838
_reflns_threshold_expression >2sigma(I)
_cod_data_source_file 1267-3621.cff
_cod_data_source_block xb4583
_cod_depositor_comments
;
The following automatic conversions were performed:

'_symmetry_cell_setting' value 'Orthorhombic' changed to
'orthorhombic' according to
/home/saulius/struct/CIF-dictionaries/cif_core.dic dictionary named
'cif_core.dic' version 2.4.1 from 2010-06-29.

Automatic conversion script
Id: cif_fix_values 1715 2011-07-08 13:25:40Z adriana 
;
_cod_original_cell_volume 2891.0(6)
_cod_original_sg_symbol_Hall '-P 2ac 2ab '
_cod_original_sg_symbol_H-M 'Pbca '
_cod_database_code 8103293

loop_
_symmetry_equiv_pos_as_xyz
'x, y, z'
'-x+1/2, -y, z+1/2'
'-x, y+1/2, -z+1/2'
'x+1/2, -y+1/2, -z'
'-x, -y, -z'
'x-1/2, y, -z-1/2'
'x, -y-1/2, z-1/2'
'-x-1/2, y-1/2, z'

loop_
_atom_site_label
_atom_site_type_symbol
_atom_site_fract_x
_atom_site_fract_y
_atom_site_fract_z
_atom_site_U_iso_or_equiv
_atom_site_adp_type
_atom_site_occupancy
_atom_site_symmetry_multiplicity
_atom_site_calc_flag
_atom_site_refinement_flags
C1 C 0.93041(14) 0.11470(13) 0.62610(13) 0.0359(5) Uani 1 1 d .
C2 C 0.95546(13) 0.18703(12) 0.69589(12) 0.0328(4) Uani 1 1 d .
C3 C 0.99142(13) 0.27373(12) 0.66980(12) 0.0336(4) Uani 1 1 d .
H3A H 1.0046 0.2857 0.6085 0.040 Uiso 1 1 calc R
C4 C 1.00769(15) 0.34211(12) 0.73445(12) 0.0368(5) Uani 1 1 d .
C5 C 0.98775(14) 0.32566(13) 0.82604(12) 0.0355(4) Uani 1 1 d .
H5 H 0.9983 0.3723 0.8695 0.043 Uiso 1 1 calc R
C6 C 0.95208(13) 0.23906(14) 0.85168(12) 0.0351(4) Uani 1 1 d .
C7 C 0.93722(13) 0.16995(13) 0.78746(13) 0.0360(5) Uani 1 1 d .
H7 H 0.9147 0.1113 0.8057 0.043 Uiso 1 1 calc R
C8 C 0.75315(16) 0.86541(18) 0.58107(16) 0.0586(6) Uani 1 1 d .
H8A H 0.8002 0.8215 0.5571 0.070 Uiso 1 1 calc R
H8B H 0.6905 0.8435 0.5613 0.070 Uiso 1 1 calc R
C9 C 0.75607(17) 0.8583(2) 0.68521(15) 0.0634(7) Uani 1 1 d .
H9A H 0.8217 0.8565 0.7054 0.095 Uiso 1 1 calc R
H9B H 0.7238 0.8020 0.7044 0.095 Uiso 1 1 calc R
H9C H 0.7245 0.9120 0.7114 0.095 Uiso 1 1 calc R
C10 C 0.82676(16) 0.93791(16) 0.45063(14) 0.0503(6) Uani 1 1 d .
H10A H 0.8779 0.8943 0.4662 0.060 Uiso 1 1 calc R
H10B H 0.8572 0.9964 0.4326 0.060 Uiso 1 1 calc R
C11 C 0.77526(19) 0.89887(18) 0.36698(16) 0.0683(7) Uani 1 1 d .
H11A H 0.7144 0.8730 0.3851 0.102 Uiso 1 1 calc R
H11B H 0.8139 0.8505 0.3396 0.102 Uiso 1 1 calc R
H11C H 0.7650 0.9485 0.3235 0.102 Uiso 1 1 calc R
C12 C 0.68809(16) 1.01489(16) 0.51750(15) 0.0531(6) Uani 1 1 d .
H12A H 0.6315 0.9777 0.5315 0.064 Uiso 1 1 calc R
H12B H 0.6874 1.0258 0.4520 0.064 Uiso 1 1 calc R
C13 C 0.67483(19) 1.10992(18) 0.56345(17) 0.0682(7) Uani 1 1 d .
H13A H 0.7315 1.1251 0.5980 0.102 Uiso 1 1 calc R
H13B H 0.6203 1.1074 0.6037 0.102 Uiso 1 1 calc R
H13C H 0.6643 1.1572 0.5177 0.102 Uiso 1 1 calc R
N1 N 0.77044(12) 0.95697(12) 0.53671(11) 0.0463(4) Uani 1 1 d .
H1 H 0.8111 0.9831 0.5693 0.056 Uiso 1 1 d R
O1 O 0.93292(10) 0.13455(9) 0.54324(9) 0.0414(4) Uani 1 1 d .
O2 O 0.90367(9) 0.03390(9) 0.65318(8) 0.0372(3) Uani 1 1 d .
O3 O 0.93228(9) 0.21789(10) 0.94065(8) 0.0401(3) Uani 1 1 d .
H3B H 0.9458 0.2715 0.9784 0.048 Uiso 1 1 d R
O4 O 1.04206(9) 0.42713(9) 0.70534(9) 0.0422(4) Uani 1 1 d .
H4D H 1.0490 0.4688 0.7566 0.051 Uiso 1 1 d R

loop_
_atom_site_aniso_label
_atom_site_aniso_U_11
_atom_site_aniso_U_22
_atom_site_aniso_U_33
_atom_site_aniso_U_23
_atom_site_aniso_U_13
_atom_site_aniso_U_12
C1 0.0464(12) 0.0288(10) 0.0326(12) 0.0015(9) -0.0022(8) 0.0037(8)
C2 0.0421(11) 0.0287(10) 0.0275(10) -0.0018(8) -0.0012(8) 0.0015(8)
C3 0.0413(11) 0.0314(11) 0.0282(10) 0.0039(7) 0.0049(8) -0.0029(8)
C4 0.0480(12) 0.0276(10) 0.0350(11) 0.0016(8) -0.0023(9) -0.0066(8)
C5 0.0433(11) 0.0310(11) 0.0323(11) -0.0069(8) 0.0003(8) -0.0011(8)
C6 0.0405(10) 0.0386(11) 0.0263(10) 0.0036(9) 0.0053(8) -0.0030(9)
C7 0.0398(11) 0.0330(11) 0.0354(11) 0.0034(9) 0.0002(8) -0.0079(8)
C8 0.0531(15) 0.0577(15) 0.0649(15) 0.0110(13) -0.0059(12) -0.0028(11)
C9 0.0607(17) 0.0720(18) 0.0576(15) 0.0133(12) -0.0129(12) -0.0227(12)
C10 0.0475(12) 0.0505(13) 0.0529(13) -0.0145(10) -0.0133(10) 0.0168(10)
C11 0.0761(18) 0.0713(17) 0.0575(15) -0.0200(14) -0.0144(13) 0.0151(14)
C12 0.0510(14) 0.0607(15) 0.0476(12) -0.0047(11) -0.0051(10) 0.0190(11)
C13 0.0643(16) 0.0675(16) 0.0727(17) -0.0196(13) -0.0147(13) 0.0187(13)
N1 0.0386(9) 0.0459(11) 0.0544(11) -0.0128(9) -0.0130(7) -0.0031(8)
O1 0.0523(9) 0.0411(8) 0.0307(8) -0.0012(6) -0.0034(6) -0.0136(6)
O2 0.0421(8) 0.0274(7) 0.0421(8) 0.0030(6) -0.0079(6) -0.0074(5)
O3 0.0467(8) 0.0453(9) 0.0285(7) -0.0011(6) 0.0150(6) -0.0141(6)
O4 0.0501(9) 0.0402(8) 0.0364(8) 0.0020(6) 0.0030(6) -0.0182(6)

loop_
_atom_type_symbol
_atom_type_description
_atom_type_scat_dispersion_real
_atom_type_scat_dispersion_imag
_atom_type_scat_source
C C 0.0033 0.0016 'International Tables Vol C Tables 4.2.6.8 and 6.1.1.4'
H H 0.0000 0.0000 'International Tables Vol C Tables 4.2.6.8 and 6.1.1.4'
N N 0.0061 0.0033 'International Tables Vol C Tables 4.2.6.8 and 6.1.1.4'
O O 0.0106 0.0060 'International Tables Vol C Tables 4.2.6.8 and 6.1.1.4'

loop_
_geom_angle_atom_site_label_1
_geom_angle_atom_site_label_2
_geom_angle_atom_site_label_3
_geom_angle
O1 C1 O2 121.11(18)
O1 C1 C2 120.23(17)
O2 C1 C2 118.62(16)
C3 C2 C7 119.29(16)
C3 C2 C1 120.70(16)
C7 C2 C1 119.90(16)
C4 C3 C2 120.00(16)
C4 C3 H3A 120.0
C2 C3 H3A 120.0
O4 C4 C3 117.95(16)
O4 C4 C5 121.27(16)
C3 C4 C5 120.76(17)
C6 C5 C4 118.99(17)
C6 C5 H5 120.5
C4 C5 H5 120.5
O3 C6 C7 117.61(17)
O3 C6 C5 121.94(17)
C7 C6 C5 120.43(17)
C6 C7 C2 120.51(17)
C6 C7 H7 119.7
C2 C7 H7 119.7
N1 C8 C9 119.5(2)
N1 C8 H8A 107.4
C9 C8 H8A 107.4
N1 C8 H8B 107.4
C9 C8 H8B 107.4
H8A C8 H8B 107.0
C8 C9 H9A 109.5
C8 C9 H9B 109.5
H9A C9 H9B 109.5
C8 C9 H9C 109.5
H9A C9 H9C 109.5
H9B C9 H9C 109.5
N1 C10 C11 119.49(19)
N1 C10 H10A 107.4
C11 C10 H10A 107.4
N1 C10 H10B 107.4
C11 C10 H10B 107.4
H10A C10 H10B 107.0
C10 C11 H11A 109.5
C10 C11 H11B 109.5
H11A C11 H11B 109.5
C10 C11 H11C 109.5
H11A C11 H11C 109.5
H11B C11 H11C 109.5
N1 C12 C13 121.28(19)
N1 C12 H12A 107.0
C13 C12 H12A 107.0
N1 C12 H12B 107.0
C13 C12 H12B 107.0
H12A C12 H12B 106.7
C12 C13 H13A 109.5
C12 C13 H13B 109.5
H13A C13 H13B 109.5
C12 C13 H13C 109.5
H13A C13 H13C 109.5
H13B C13 H13C 109.5
C12 N1 C8 117.50(18)
C12 N1 C10 110.70(16)
C8 N1 C10 107.06(17)
C12 N1 H1 113.5
C8 N1 H1 104.8
C10 N1 H1 101.9
C6 O3 H3B 109.5
C4 O4 H4D 109.8

loop_
_geom_bond_atom_site_label_1
_geom_bond_atom_site_label_2
_geom_bond_distance
C1 O1 1.244(2)
C1 O2 1.271(2)
C1 C2 1.490(3)
C2 C3 1.384(2)
C2 C7 1.384(3)
C3 C4 1.375(2)
C3 H3A 0.9300
C4 O4 1.368(2)
C4 C5 1.387(3)
C5 C6 1.380(3)
C5 H5 0.9300
C6 O3 1.363(2)
C6 C7 1.375(3)
C7 H7 0.9300
C8 N1 1.474(3)
C8 C9 1.527(3)
C8 H8A 0.9700
C8 H8B 0.9700
C9 H9A 0.9600
C9 H9B 0.9600
C9 H9C 0.9600
C10 N1 1.507(3)
C10 C11 1.522(3)
C10 H10A 0.9700
C10 H10B 0.9700
C11 H11A 0.9600
C11 H11B 0.9600
C11 H11C 0.9600
C12 N1 1.438(2)
C12 C13 1.520(3)
C12 H12A 0.9700
C12 H12B 0.9700
C13 H13A 0.9600
C13 H13B 0.9600
C13 H13C 0.9600
N1 H1 0.8270
O3 H3B 0.9600
O4 H4D 0.9600

loop_
_geom_hbond_atom_site_label_D
_geom_hbond_atom_site_label_H
_geom_hbond_atom_site_label_A
_geom_hbond_distance_DH
_geom_hbond_distance_HA
_geom_hbond_distance_DA
_geom_hbond_angle_DHA
_geom_hbond_site_symmetry_A
N1 H1 O2 0.83 1.92 2.744(2) 174 1_565
O3 H3B O1 0.96 1.65 2.5793(19) 163 7_566
O4 H4D O2 0.96 1.74 2.6746(18) 163 3_756

loop_
_geom_torsion_atom_site_label_1
_geom_torsion_atom_site_label_2
_geom_torsion_atom_site_label_3
_geom_torsion_atom_site_label_4
_geom_torsion
O1 C1 C2 C3 -6.8(3)
O2 C1 C2 C3 175.39(16)
O1 C1 C2 C7 169.17(18)
O2 C1 C2 C7 -8.6(3)
C7 C2 C3 C4 -0.7(3)
C1 C2 C3 C4 175.33(18)
C2 C3 C4 O4 -179.14(17)
C2 C3 C4 C5 -0.5(3)
O4 C4 C5 C6 179.21(17)
C3 C4 C5 C6 0.6(3)
C4 C5 C6 O3 179.05(18)
C4 C5 C6 C7 0.5(3)
O3 C6 C7 C2 179.68(17)
C5 C6 C7 C2 -1.7(3)
C3 C2 C7 C6 1.8(3)
C1 C2 C7 C6 -174.27(17)
C13 C12 N1 C8 115.9(3)
C13 C12 N1 C10 -120.7(2)
C9 C8 N1 C12 -91.9(2)
C9 C8 N1 C10 142.8(2)
C11 C10 N1 C12 -52.4(3)
C11 C10 N1 C8 76.8(2)
